data_2242516
loop_
_publ_author_name
'Mohamooda Sumaya, U.'
'Sankar, E.'
'Arasambattu MohanaKrishnan, K.'
'Biruntha, K.'
'Usha, G.'

_publ_section_title
;
 Crystal structure determination, Hirshfeld surface analysis and energy
 frameworks of 6-phenylsulfonyl-6<i>H</i>-thieno[3,2-<i>c</i>]carbazole
;
_journal_coeditor_code FY2128
_journal_issue 7
_journal_name_full 'Acta Crystallographica Section E'
_journal_page_first 878
_journal_page_last 883
_journal_paper_doi 10.1107/S2056989018007971
_journal_volume 74
_journal_year 2018
_chemical_formula_moiety 'C20 H13 N O2 S2'
_chemical_formula_sum 'C20 H13 N O2 S2'
_chemical_formula_weight 363.43
_chemical_name_common 6-(Phenylsulfonyl)-6H-thieno[3,2-c]carbazole
_chemical_name_systematic
;
6-Phenylsulfonyl-6<i>H</i>-thieno[3,2-<i>c</i>]carbazole
;
_space_group_crystal_system triclinic
_space_group_IT_number 2
_space_group_name_Hall '-P 1'
_space_group_name_H-M_alt 'P -1'
_symmetry_space_group_name_Hall '-P 1'
_symmetry_space_group_name_H-M 'P -1'
_atom_sites_solution_hydrogens geom
_audit_creation_method SHELXL-2014/7
_cell_angle_alpha 72.571(5)
_cell_angle_beta 88.496(6)
_cell_angle_gamma 86.144(6)
_cell_formula_units_Z 2
_cell_length_a 7.6461(8)
_cell_length_b 9.8772(9)
_cell_length_c 11.2191(12)
_cell_measurement_reflns_used 3175
_cell_measurement_temperature 298(2)
_cell_measurement_theta_max 28.834
_cell_measurement_theta_min 2.410
_cell_volume 806.54(14)
_computing_cell_refinement
;
APEX2 and SAINT (Bruker, 2012)
;
_computing_data_collection
;
APEX2 (Bruker, 2012)
;
_computing_data_reduction
;
SAINT and XPREP (Bruker, 2012)
;
_computing_molecular_graphics
;
ORTEP-3 for Windows (Farrugia, 2012)
;
_computing_publication_material
;
SHELXL2014 (Sheldrick, 2015)
;
_computing_structure_refinement
;
SHELXL2014 (Sheldrick, 2015)
;
_computing_structure_solution
;
SHELXS97 (Sheldrick, 2008)
;
_diffrn_ambient_temperature 298(2)
_diffrn_measured_fraction_theta_full 0.979
_diffrn_measured_fraction_theta_max 0.977
_diffrn_measurement_device_type 'Bruker Kappa APEXII CCD'
_diffrn_measurement_method '\w and \f scan'
_diffrn_radiation_type MoK\a
_diffrn_radiation_wavelength 0.71073
_diffrn_reflns_av_R_equivalents 0.0358
_diffrn_reflns_limit_h_max 9
_diffrn_reflns_limit_h_min -9
_diffrn_reflns_limit_k_max 12
_diffrn_reflns_limit_k_min -12
_diffrn_reflns_limit_l_max 13
_diffrn_reflns_limit_l_min -13
_diffrn_reflns_number 16616
_diffrn_reflns_theta_full 25.242
_diffrn_reflns_theta_max 25.999
_diffrn_reflns_theta_min 2.419
_exptl_absorpt_coefficient_mu 0.344
_exptl_absorpt_correction_T_max 0.934
_exptl_absorpt_correction_T_min 0.921
_exptl_absorpt_correction_type multi-scan
_exptl_absorpt_process_details
;
(SADABS; Bruker, 2012)
;
_exptl_crystal_colour colourless
_exptl_crystal_density_diffrn 1.497
_exptl_crystal_density_method 'not measured'
_exptl_crystal_description needle
_exptl_crystal_F_000 376
_exptl_crystal_size_max 0.250
_exptl_crystal_size_mid 0.200
_exptl_crystal_size_min 0.200
_refine_diff_density_max 0.244
_refine_diff_density_min -0.413
_refine_ls_extinction_method none
_refine_ls_goodness_of_fit_ref 1.031
_refine_ls_hydrogen_treatment constr
_refine_ls_matrix_type full
_refine_ls_number_parameters 226
_refine_ls_number_reflns 3102
_refine_ls_number_restraints 0
_refine_ls_restrained_S_all 1.031
_refine_ls_R_factor_all 0.0486
_refine_ls_R_factor_gt 0.0340
_refine_ls_shift/su_max 0.000
_refine_ls_shift/su_mean 0.000
_refine_ls_structure_factor_coef Fsqd
_refine_ls_weighting_details 'w=1/[\s^2^(Fo^2^)+(0.0389P)^2^+0.3787P] where P=(Fo^2^+2Fc^2^)/3'
_refine_ls_weighting_scheme calc
_refine_ls_wR_factor_gt 0.0797
_refine_ls_wR_factor_ref 0.0908
_reflns_number_gt 2458
_reflns_number_total 3174
_reflns_threshold_expression 'I > 2\s(I)'
_cod_data_source_file fy2128sup1.cif
_cod_data_source_block I
_cod_database_code 2242516
_shelx_space_group_comment
;
;
_shelx_estimated_absorpt_t_min 0.921
_shelx_estimated_absorpt_t_max 0.934

loop_
_space_group_symop_operation_xyz
'x, y, z'
'-x, -y, -z'

loop_
_atom_site_type_symbol
_atom_site_label
_atom_site_fract_x
_atom_site_fract_y
_atom_site_fract_z
_atom_site_U_iso_or_equiv
_atom_site_adp_type
_atom_site_calc_flag
_atom_site_occupancy
C C1 0.3947(3) 0.2820(2) 0.4004(2) 0.0462(5) Uani d 1
H H1 0.4480 0.1960 0.4478 0.055 Uiso calc 1
C C2 0.3350(4) 0.3854(3) 0.4540(2) 0.0590(7) Uani d 1
H H2 0.3496 0.3685 0.5394 0.071 Uiso calc 1
C C3 0.2541(4) 0.5137(3) 0.3848(2) 0.0614(7) Uani d 1
H H3 0.2148 0.5806 0.4242 0.074 Uiso calc 1
C C4 0.2317(3) 0.5426(2) 0.2583(2) 0.0478(6) Uani d 1
H H4 0.1776 0.6287 0.2118 0.057 Uiso calc 1
C C5 0.2909(3) 0.44110(19) 0.20083(18) 0.0327(4) Uani d 1
C C6 0.3716(3) 0.31203(19) 0.27287(18) 0.0331(4) Uani d 1
C C7 0.3683(2) 0.30993(19) 0.06791(17) 0.0313(4) Uani d 1
C C8 0.2892(2) 0.43910(19) 0.07345(17) 0.0300(4) Uani d 1
C C9 0.3877(3) 0.2747(2) -0.04358(19) 0.0395(5) Uani d 1
H H9 0.4417 0.1880 -0.0450 0.047 Uiso calc 1
C C10 0.3247(3) 0.3722(2) -0.1510(2) 0.0432(5) Uani d 1
H H10 0.3350 0.3499 -0.2259 0.052 Uiso calc 1
C C11 0.2454(3) 0.5042(2) -0.15089(19) 0.0378(5) Uani d 1
C C12 0.2289(2) 0.53705(19) -0.03801(19) 0.0335(4) Uani d 1
C C13 0.1126(3) 0.7312(2) -0.2176(2) 0.0526(6) Uani d 1
H H13 0.0633 0.8143 -0.2728 0.063 Uiso calc 1
C C14 0.1762(3) 0.6197(2) -0.2532(2) 0.0499(6) Uani d 1
H H14 0.1756 0.6172 -0.3354 0.060 Uiso calc 1
C C15 0.2718(3) -0.02095(18) 0.26426(18) 0.0318(4) Uani d 1
C C16 0.2018(3) -0.0612(2) 0.38416(19) 0.0392(5) Uani d 1
H H16 0.2624 -0.0493 0.4508 0.047 Uiso calc 1
C C17 0.0401(3) -0.1193(2) 0.4027(2) 0.0458(5) Uani d 1
H H17 -0.0082 -0.1480 0.4826 0.055 Uiso calc 1
C C18 -0.0494(3) -0.1347(2) 0.3035(2) 0.0482(6) Uani d 1
H H18 -0.1589 -0.1727 0.3166 0.058 Uiso calc 1
C C19 0.0212(3) -0.0946(2) 0.1843(2) 0.0473(5) Uani d 1
H H19 -0.0408 -0.1052 0.1178 0.057 Uiso calc 1
C C20 0.1835(3) -0.0388(2) 0.1641(2) 0.0405(5) Uani d 1
H H20 0.2332 -0.0135 0.0845 0.049 Uiso calc 1
O O1 0.55980(19) 0.02188(14) 0.13545(14) 0.0426(4) Uani d 1
O O2 0.56255(19) 0.02622(14) 0.35412(13) 0.0423(4) Uani d 1
S S1 0.13085(7) 0.70590(5) -0.05968(6) 0.04557(17) Uani d 1
S S2 0.47505(6) 0.05704(5) 0.23770(5) 0.03323(14) Uani d 1
N N1 0.4252(2) 0.23071(16) 0.19079(14) 0.0332(4) Uani d 1

loop_
_atom_site_aniso_label
_atom_site_aniso_U_11
_atom_site_aniso_U_22
_atom_site_aniso_U_33
_atom_site_aniso_U_12
_atom_site_aniso_U_13
_atom_site_aniso_U_23
C1 0.0662(15) 0.0380(12) 0.0332(12) -0.0017(10) -0.0041(11) -0.0091(9)
C2 0.094(2) 0.0533(14) 0.0340(12) -0.0060(13) 0.0035(13) -0.0189(11)
C3 0.095(2) 0.0454(14) 0.0500(15) -0.0002(13) 0.0092(14) -0.0256(12)
C4 0.0623(15) 0.0344(11) 0.0468(13) 0.0051(10) 0.0037(11) -0.0143(10)
C5 0.0353(11) 0.0284(9) 0.0352(11) -0.0037(8) 0.0016(8) -0.0105(8)
C6 0.0376(11) 0.0299(10) 0.0331(10) -0.0034(8) 0.0006(8) -0.0111(8)
C7 0.0332(10) 0.0278(9) 0.0313(10) -0.0025(7) -0.0018(8) -0.0060(8)
C8 0.0289(10) 0.0267(9) 0.0345(10) -0.0039(7) 0.0000(8) -0.0091(8)
C9 0.0520(13) 0.0321(10) 0.0361(11) 0.0008(9) 0.0007(10) -0.0138(9)
C10 0.0570(14) 0.0434(12) 0.0312(11) -0.0052(10) -0.0007(10) -0.0138(9)
C11 0.0395(12) 0.0363(11) 0.0349(11) -0.0065(9) -0.0049(9) -0.0053(9)
C12 0.0315(10) 0.0274(9) 0.0394(11) -0.0043(8) -0.0022(8) -0.0057(8)
C13 0.0534(15) 0.0415(13) 0.0508(14) 0.0009(10) -0.0151(11) 0.0051(11)
C14 0.0554(15) 0.0509(14) 0.0369(12) -0.0075(11) -0.0106(11) -0.0012(10)
C15 0.0354(11) 0.0243(9) 0.0354(11) 0.0050(7) -0.0050(8) -0.0095(8)
C16 0.0436(12) 0.0368(11) 0.0365(11) 0.0035(9) -0.0044(9) -0.0111(9)
C17 0.0472(13) 0.0432(12) 0.0455(13) -0.0025(10) 0.0070(11) -0.0116(10)
C18 0.0366(12) 0.0391(12) 0.0694(16) -0.0011(9) 0.0007(11) -0.0173(11)
C19 0.0470(13) 0.0443(12) 0.0546(14) -0.0018(10) -0.0144(11) -0.0199(11)
C20 0.0470(13) 0.0366(11) 0.0373(11) 0.0013(9) -0.0045(10) -0.0106(9)
O1 0.0446(9) 0.0362(8) 0.0472(9) 0.0064(6) 0.0048(7) -0.0150(6)
O2 0.0417(8) 0.0387(8) 0.0427(9) 0.0048(6) -0.0145(7) -0.0066(6)
S1 0.0462(3) 0.0317(3) 0.0526(4) 0.0048(2) -0.0053(3) -0.0043(2)
S2 0.0342(3) 0.0271(2) 0.0365(3) 0.00447(18) -0.0042(2) -0.0077(2)
N1 0.0429(10) 0.0271(8) 0.0287(8) 0.0026(7) -0.0039(7) -0.0077(7)

loop_
_atom_type_symbol
_atom_type_description
_atom_type_scat_dispersion_real
_atom_type_scat_dispersion_imag
_atom_type_scat_source
C C 0.0033 0.0016 'International Tables Vol C Tables 4.2.6.8 and 6.1.1.4'
H H 0.0000 0.0000 'International Tables Vol C Tables 4.2.6.8 and 6.1.1.4'
O O 0.0106 0.0060 'International Tables Vol C Tables 4.2.6.8 and 6.1.1.4'
S S 0.1246 0.1234 'International Tables Vol C Tables 4.2.6.8 and 6.1.1.4'
N N 0.0061 0.0033 'International Tables Vol C Tables 4.2.6.8 and 6.1.1.4'

loop_
_geom_angle_atom_site_label_1
_geom_angle_atom_site_label_2
_geom_angle_atom_site_label_3
_geom_angle
C2 C1 C6 117.0(2)
C2 C1 H1 121.5
C6 C1 H1 121.5
C1 C2 C3 122.1(2)
C1 C2 H2 118.9
C3 C2 H2 118.9
C4 C3 C2 120.5(2)
C4 C3 H3 119.8
C2 C3 H3 119.8
C3 C4 C5 119.1(2)
C3 C4 H4 120.5
C5 C4 H4 120.5
C4 C5 C6 119.44(19)
C4 C5 C8 132.60(19)
C6 C5 C8 107.96(16)
C1 C6 C5 121.89(18)
C1 C6 N1 130.16(18)
C5 C6 N1 107.91(17)
C8 C7 C9 122.62(18)
C8 C7 N1 108.02(16)
C9 C7 N1 129.33(17)
C7 C8 C12 118.03(17)
C7 C8 C5 108.38(16)
C12 C8 C5 133.58(18)
C10 C9 C7 117.95(19)
C10 C9 H9 121.0
C7 C9 H9 121.0
C9 C10 C11 121.76(19)
C9 C10 H10 119.1
C11 C10 H10 119.1
C12 C11 C10 119.05(18)
C12 C11 C14 111.32(19)
C10 C11 C14 129.6(2)
C11 C12 C8 120.57(18)
C11 C12 S1 111.34(15)
C8 C12 S1 128.08(16)
C14 C13 S1 113.43(17)
C14 C13 H13 123.3
S1 C13 H13 123.3
C13 C14 C11 112.8(2)
C13 C14 H14 123.6
C11 C14 H14 123.6
C20 C15 C16 121.34(19)
C20 C15 S2 119.11(16)
C16 C15 S2 119.55(16)
C17 C16 C15 118.7(2)
C17 C16 H16 120.6
C15 C16 H16 120.6
C18 C17 C16 120.2(2)
C18 C17 H17 119.9
C16 C17 H17 119.9
C17 C18 C19 120.8(2)
C17 C18 H18 119.6
C19 C18 H18 119.6
C20 C19 C18 120.0(2)
C20 C19 H19 120.0
C18 C19 H19 120.0
C19 C20 C15 119.0(2)
C19 C20 H20 120.5
C15 C20 H20 120.5
C13 S1 C12 91.09(11)
O1 S2 O2 120.14(9)
O1 S2 N1 106.94(8)
O2 S2 N1 106.82(8)
O1 S2 C15 108.46(9)
O2 S2 C15 108.51(9)
N1 S2 C15 104.96(9)
C6 N1 C7 107.66(15)
C6 N1 S2 124.02(13)
C7 N1 S2 124.80(13)

loop_
_geom_bond_atom_site_label_1
_geom_bond_atom_site_label_2
_geom_bond_distance
C1 C2 1.380(3)
C1 C6 1.385(3)
C1 H1 0.9300
C2 C3 1.386(4)
C2 H2 0.9300
C3 C4 1.374(3)
C3 H3 0.9300
C4 C5 1.392(3)
C4 H4 0.9300
C5 C6 1.401(3)
C5 C8 1.435(3)
C6 N1 1.428(2)
C7 C8 1.392(3)
C7 C9 1.397(3)
C7 N1 1.429(2)
C8 C12 1.399(3)
C9 C10 1.373(3)
C9 H9 0.9300
C10 C11 1.401(3)
C10 H10 0.9300
C11 C12 1.399(3)
C11 C14 1.437(3)
C12 S1 1.7323(19)
C13 C14 1.338(3)
C13 S1 1.722(3)
C13 H13 0.9300
C14 H14 0.9300
C15 C20 1.387(3)
C15 C16 1.387(3)
C15 S2 1.760(2)
C16 C17 1.382(3)
C16 H16 0.9300
C17 C18 1.374(3)
C17 H17 0.9300
C18 C19 1.382(3)
C18 H18 0.9300
C19 C20 1.378(3)
C19 H19 0.9300
C20 H20 0.9300
O1 S2 1.4233(15)
O2 S2 1.4236(15)
S2 N1 1.6572(16)

loop_
_geom_hbond_atom_site_label_D
_geom_hbond_atom_site_label_H
_geom_hbond_atom_site_label_A
_geom_hbond_site_symmetry_A
_geom_hbond_distance_DH
_geom_hbond_distance_HA
_geom_hbond_distance_DA
_geom_hbond_angle_DHA
C1 H1 O2 . 0.93 2.34 2.935(3) 121
C1 H1 O2 2_656 0.93 2.62 3.443(3) 148
C9 H9 O1 . 0.93 2.35 2.949(3) 122
C9 H9 O1 2_655 0.93 2.57 3.382(2) 146
C13 H13 Cg5 2_565 0.93 2.82 3.604(2) 143

loop_
_geom_torsion_atom_site_label_1
_geom_torsion_atom_site_label_2
_geom_torsion_atom_site_label_3
_geom_torsion_atom_site_label_4
_geom_torsion
C6 C1 C2 C3 0.5(4)
C1 C2 C3 C4 -0.5(4)
C2 C3 C4 C5 0.2(4)
C3 C4 C5 C6 0.1(3)
C3 C4 C5 C8 -179.2(2)
C2 C1 C6 C5 -0.2(3)
C2 C1 C6 N1 176.9(2)
C4 C5 C6 C1 -0.1(3)
C8 C5 C6 C1 179.39(19)
C4 C5 C6 N1 -177.79(18)
C8 C5 C6 N1 1.7(2)
C9 C7 C8 C12 -0.6(3)
N1 C7 C8 C12 177.62(16)
C9 C7 C8 C5 -179.87(18)
N1 C7 C8 C5 -1.6(2)
C4 C5 C8 C7 179.3(2)
C6 C5 C8 C7 0.0(2)
C4 C5 C8 C12 0.2(4)
C6 C5 C8 C12 -179.1(2)
C8 C7 C9 C10 -0.4(3)
N1 C7 C9 C10 -178.23(19)
C7 C9 C10 C11 0.9(3)
C9 C10 C11 C12 -0.5(3)
C9 C10 C11 C14 178.4(2)
C10 C11 C12 C8 -0.6(3)
C14 C11 C12 C8 -179.65(18)
C10 C11 C12 S1 179.00(16)
C14 C11 C12 S1 -0.1(2)
C7 C8 C12 C11 1.1(3)
C5 C8 C12 C11 -179.87(19)
C7 C8 C12 S1 -178.41(14)
C5 C8 C12 S1 0.6(3)
S1 C13 C14 C11 0.0(3)
C12 C11 C14 C13 0.1(3)
C10 C11 C14 C13 -178.9(2)
C20 C15 C16 C17 -0.4(3)
S2 C15 C16 C17 178.53(15)
C15 C16 C17 C18 -0.8(3)
C16 C17 C18 C19 0.9(3)
C17 C18 C19 C20 0.2(3)
C18 C19 C20 C15 -1.4(3)
C16 C15 C20 C19 1.6(3)
S2 C15 C20 C19 -177.40(15)
C14 C13 S1 C12 0.00(19)
C11 C12 S1 C13 0.04(16)
C8 C12 S1 C13 179.58(19)
C20 C15 S2 O1 -30.91(17)
C16 C15 S2 O1 150.12(15)
C20 C15 S2 O2 -162.97(15)
C16 C15 S2 O2 18.06(18)
C20 C15 S2 N1 83.12(16)
C16 C15 S2 N1 -95.86(16)
C1 C6 N1 C7 179.9(2)
C5 C6 N1 C7 -2.7(2)
C1 C6 N1 S2 20.2(3)
C5 C6 N1 S2 -162.32(14)
C8 C7 N1 C6 2.7(2)
C9 C7 N1 C6 -179.27(19)
C8 C7 N1 S2 162.11(14)
C9 C7 N1 S2 -19.8(3)
O1 S2 N1 C6 -166.71(15)
O2 S2 N1 C6 -36.89(18)
C15 S2 N1 C6 78.21(17)
O1 S2 N1 C7 37.08(18)
O2 S2 N1 C7 166.91(15)
C15 S2 N1 C7 -78.00(17)

_cod_database_fobs_code 2242516
